data_7239674
loop_
_publ_author_name
'Matsushima, Misaki'
'Wada, Koki'
'Horino, Yuki'
'Takahara, Kazuma'
'Sunatsuki, Yukinari'
'Suzuki, Takayoshi'

_publ_section_title
;
 Transition-metal(ii) complexes with a tripodal hexadentate ligand,
 1,1,1-tris[2-aza-3-(imidazol-4-yl)prop-2-enyl]ethane, exhibiting
 incomplete total or absolute spontaneous resolution
;
_journal_issue 3
_journal_name_full CrystEngComm
_journal_page_first 458
_journal_page_last 466
_journal_paper_doi 10.1039/C9CE01864F
_journal_volume 22
_journal_year 2020
_chemical_absolute_configuration ad
_chemical_formula_moiety 'C17 H21 Fe N9 2+, Cl O4 1-, Cl 1-'
_chemical_formula_sum 'C17 H21 Cl2 Fe N9 O4'
_chemical_formula_weight 542.18
_space_group_crystal_system orthorhombic
_space_group_IT_number 19
_space_group_name_Hall 'P 2ac 2ab'
_space_group_name_H-M_alt 'P 21 21 21'
_atom_sites_solution_hydrogens geom
_atom_sites_solution_primary direct
_atom_sites_solution_secondary difmap
_audit_creation_method SHELXL-2014/7
_audit_update_record
;
2019-12-03 deposited with the CCDC.	2019-12-06 downloaded from the CCDC.
;
_cell_angle_alpha 90.00
_cell_angle_beta 90.00
_cell_angle_gamma 90.00
_cell_formula_units_Z 4
_cell_length_a 9.396(4)
_cell_length_b 14.669(6)
_cell_length_c 16.074(7)
_cell_measurement_reflns_used 6736
_cell_measurement_temperature 193(2)
_cell_measurement_theta_max 27.47
_cell_measurement_theta_min 3.05
_cell_volume 2215.5(16)
_computing_cell_refinement CrystalClear
_computing_data_collection 'CrystalClear (Rigaku Inc., 2008)'
_computing_data_reduction CrystalClear
_computing_molecular_graphics 'CrystalStructure 4.0'
_computing_publication_material SHELXL-2014/7
_computing_structure_refinement 'SHELXL-2014/7 (Sheldrick, 2014)'
_computing_structure_solution 'SHELXS-97 (Sheldrick, 1997)'
_diffrn_ambient_temperature 193(2)
_diffrn_detector_area_resol_mean 7.111
_diffrn_measured_fraction_theta_full 0.997
_diffrn_measured_fraction_theta_max 0.996
_diffrn_measurement_device_type 'Rigaku Saturn724'
_diffrn_measurement_method \w
_diffrn_radiation_type 'Mo K\a'
_diffrn_radiation_wavelength 0.71075
_diffrn_reflns_av_R_equivalents 0.0383
_diffrn_reflns_av_unetI/netI 0.0372
_diffrn_reflns_Laue_measured_fraction_full 0.997
_diffrn_reflns_Laue_measured_fraction_max 0.996
_diffrn_reflns_limit_h_max 12
_diffrn_reflns_limit_h_min -12
_diffrn_reflns_limit_k_max 18
_diffrn_reflns_limit_k_min -19
_diffrn_reflns_limit_l_max 20
_diffrn_reflns_limit_l_min -20
_diffrn_reflns_number 22230
_diffrn_reflns_point_group_measured_fraction_full 0.998
_diffrn_reflns_point_group_measured_fraction_max 0.996
_diffrn_reflns_theta_full 25.242
_diffrn_reflns_theta_max 27.472
_diffrn_reflns_theta_min 3.053
_diffrn_source 'rotating anode'
_exptl_absorpt_coefficient_mu 0.968
_exptl_absorpt_correction_T_max 0.953
_exptl_absorpt_correction_T_min 0.760
_exptl_absorpt_correction_type numerical
_exptl_absorpt_process_details 'NUMABS (Rigaku, 1999)'
_exptl_crystal_colour red
_exptl_crystal_density_diffrn 1.625
_exptl_crystal_density_method 'not measured'
_exptl_crystal_description platelet
_exptl_crystal_F_000 1112
_exptl_crystal_size_max 0.300
_exptl_crystal_size_mid 0.200
_exptl_crystal_size_min 0.050
_refine_diff_density_max 0.354
_refine_diff_density_min -0.413
_refine_diff_density_rms 0.052
_refine_ls_abs_structure_details
;
 Flack x determined using 1707 quotients [(I+)-(I-)]/[(I+)+(I-)]
 (Parsons, Flack and Wagner, Acta Cryst. B69 (2013) 249-259).
;
_refine_ls_abs_structure_Flack 0.032(7)
_refine_ls_extinction_method none
_refine_ls_goodness_of_fit_ref 0.992
_refine_ls_hydrogen_treatment constr
_refine_ls_matrix_type full
_refine_ls_number_parameters 298
_refine_ls_number_reflns 5052
_refine_ls_number_restraints 0
_refine_ls_restrained_S_all 0.992
_refine_ls_R_factor_all 0.0351
_refine_ls_R_factor_gt 0.0312
_refine_ls_shift/su_max 0.001
_refine_ls_shift/su_mean 0.000
_refine_ls_structure_factor_coef Fsqd
_refine_ls_weighting_details 'w=1/[\s^2^(Fo^2^)+(0.0447P)^2^] where P=(Fo^2^+2Fc^2^)/3'
_refine_ls_weighting_scheme calc
_refine_ls_wR_factor_gt 0.0741
_refine_ls_wR_factor_ref 0.0765
_reflns_Friedel_coverage 0.768
_reflns_Friedel_fraction_full 0.999
_reflns_Friedel_fraction_max 0.997
_reflns_number_gt 4554
_reflns_number_total 5052
_reflns_threshold_expression 'I > 2\s(I)'
_cod_data_source_file c9ce01864f2.cif
_cod_data_source_block FeH3LClO4Cl
_cod_depositor_comments
;Adding full bibliography for 7239672--7239677.cif.

 Adding full bibliography for 7239672--7239677.cif.
;
_cod_database_code 7239674
_shelx_shelxl_version_number 2014/7
_shelx_space_group_comment
;
The symmetry employed for this shelxl refinement is uniquely defined
by the following loop, which should always be used as a source of
symmetry information in preference to the above space-group names.
They are only intended as comments.
;
_shelx_estimated_absorpt_t_min 0.760
_shelx_estimated_absorpt_t_max 0.953

loop_
_space_group_symop_operation_xyz
'x, y, z'
'-x+1/2, -y, z+1/2'
'x+1/2, -y+1/2, -z'
'-x, y+1/2, -z+1/2'

loop_
_atom_site_label
_atom_site_type_symbol
_atom_site_fract_x
_atom_site_fract_y
_atom_site_fract_z
_atom_site_U_iso_or_equiv
_atom_site_adp_type
_atom_site_occupancy
_atom_site_site_symmetry_order
_atom_site_calc_flag
_atom_site_refinement_flags_posn
_atom_site_refinement_flags_adp
Fe1 Fe 0.57077(5) 0.74170(3) 0.79208(3) 0.02658(12) Uani 1 1 d . .
Cl1 Cl 0.06403(10) 0.88501(6) 0.61764(6) 0.0427(2) Uani 1 1 d . .
Cl2 Cl 0.01629(8) 0.52760(5) 0.60183(5) 0.03140(18) Uani 1 1 d . .
O1 O 0.1062(4) 0.79397(19) 0.6392(2) 0.0666(9) Uani 1 1 d . .
O2 O -0.0398(3) 0.8843(3) 0.5539(2) 0.0809(11) Uani 1 1 d . .
O3 O 0.0082(4) 0.9295(2) 0.6909(2) 0.0699(9) Uani 1 1 d . .
O4 O 0.1861(3) 0.9342(2) 0.5876(2) 0.0630(9) Uani 1 1 d . .
N1 N 0.7053(3) 0.82637(18) 0.84137(18) 0.0286(6) Uani 1 1 d . .
N2 N 0.4355(3) 0.83606(18) 0.83077(18) 0.0311(6) Uani 1 1 d . .
N3 N 0.2791(3) 0.9435(2) 0.8567(2) 0.0452(8) Uani 1 1 d . .
H3 H 0.1969 0.9720 0.8597 0.054 Uiso 1 1 calc R U
N4 N 0.7359(3) 0.67979(19) 0.74492(19) 0.0325(7) Uani 1 1 d . .
N5 N 0.5600(3) 0.78964(18) 0.67750(18) 0.0335(6) Uani 1 1 d . .
N6 N 0.5337(4) 0.8434(2) 0.5518(2) 0.0523(9) Uani 1 1 d . .
H6 H 0.4980 0.8741 0.5096 0.063 Uiso 1 1 calc R U
N7 N 0.5967(3) 0.66739(18) 0.89040(17) 0.0295(6) Uani 1 1 d . .
N8 N 0.4166(3) 0.65097(18) 0.77331(17) 0.0324(6) Uani 1 1 d . .
N9 N 0.2322(3) 0.5624(2) 0.7521(2) 0.0432(8) Uani 1 1 d . .
H9 H 0.1567 0.5387 0.7280 0.052 Uiso 1 1 calc R U
C1 C 0.9961(4) 0.6710(3) 0.9231(2) 0.0442(9) Uani 1 1 d . .
H1A H 1.0051 0.7069 0.9743 0.053 Uiso 1 1 calc R U
H1B H 0.9976 0.6059 0.9368 0.053 Uiso 1 1 calc R U
H1C H 1.0757 0.6852 0.8859 0.053 Uiso 1 1 calc R U
C2 C 0.8543(3) 0.6947(2) 0.8796(2) 0.0320(8) Uani 1 1 d . .
C3 C 0.8530(3) 0.7975(2) 0.8581(3) 0.0353(8) Uani 1 1 d . .
H3A H 0.8924 0.8330 0.9051 0.042 Uiso 1 1 calc R U
H3B H 0.9129 0.8088 0.8085 0.042 Uiso 1 1 calc R U
C4 C 0.6546(4) 0.8995(2) 0.8754(2) 0.0327(7) Uani 1 1 d . .
H4 H 0.7123 0.9418 0.9049 0.039 Uiso 1 1 calc R U
C5 C 0.5047(4) 0.9115(2) 0.8649(2) 0.0335(7) Uani 1 1 d . .
C6 C 0.4072(4) 0.9779(2) 0.8825(3) 0.0431(9) Uani 1 1 d . .
H6A H 0.4246 1.0356 0.9073 0.052 Uiso 1 1 calc R U
C7 C 0.2993(4) 0.8592(2) 0.8261(3) 0.0396(9) Uani 1 1 d . .
H7 H 0.2261 0.8214 0.8042 0.048 Uiso 1 1 calc R U
C8 C 0.8417(4) 0.6379(2) 0.7994(2) 0.0372(8) Uani 1 1 d . .
H8A H 0.9350 0.6354 0.7708 0.045 Uiso 1 1 calc R U
H8B H 0.8127 0.5748 0.8132 0.045 Uiso 1 1 calc R U
C9 C 0.7674(4) 0.6987(3) 0.6691(2) 0.0399(9) Uani 1 1 d . .
H9A H 0.8512 0.6766 0.6429 0.048 Uiso 1 1 calc R U
C10 C 0.6673(4) 0.7553(3) 0.6272(2) 0.0388(8) Uani 1 1 d . .
C11 C 0.6500(5) 0.7902(3) 0.5493(3) 0.0560(11) Uani 1 1 d . .
H11 H 0.7089 0.7791 0.5023 0.067 Uiso 1 1 calc R U
C12 C 0.4809(4) 0.8420(3) 0.6298(2) 0.0427(9) Uani 1 1 d . .
H12 H 0.3986 0.8741 0.6477 0.051 Uiso 1 1 calc R U
C13 C 0.7298(3) 0.6726(3) 0.9387(2) 0.0344(8) Uani 1 1 d . .
H13A H 0.7475 0.6137 0.9670 0.041 Uiso 1 1 calc R U
H13B H 0.7217 0.7207 0.9817 0.041 Uiso 1 1 calc R U
C14 C 0.5116(4) 0.5985(2) 0.9005(2) 0.0358(8) Uani 1 1 d . .
H14 H 0.5213 0.5566 0.9452 0.043 Uiso 1 1 calc R U
C15 C 0.4028(3) 0.5904(2) 0.8394(2) 0.0340(8) Uani 1 1 d . .
C16 C 0.2888(4) 0.5345(3) 0.8262(3) 0.0416(9) Uani 1 1 d . .
H16 H 0.2559 0.4866 0.8610 0.050 Uiso 1 1 calc R U
C17 C 0.3101(4) 0.6318(2) 0.7220(2) 0.0391(9) Uani 1 1 d . .
H17 H 0.2917 0.6626 0.6712 0.047 Uiso 1 1 calc R U

loop_
_atom_site_aniso_label
_atom_site_aniso_U_11
_atom_site_aniso_U_22
_atom_site_aniso_U_33
_atom_site_aniso_U_23
_atom_site_aniso_U_13
_atom_site_aniso_U_12
Fe1 0.02288(19) 0.0252(2) 0.0317(2) 0.0018(2) -0.00246(19) 0.00256(18)
Cl1 0.0369(4) 0.0363(5) 0.0550(5) -0.0009(4) -0.0010(5) 0.0033(4)
Cl2 0.0273(4) 0.0311(4) 0.0358(4) 0.0046(3) -0.0001(3) -0.0001(3)
O1 0.087(3) 0.0342(15) 0.078(2) -0.0008(15) 0.006(2) 0.0131(15)
O2 0.066(2) 0.100(3) 0.076(2) 0.007(2) -0.0299(19) -0.010(2)
O3 0.076(2) 0.0557(18) 0.078(2) -0.0135(17) 0.0244(19) 0.0126(17)
O4 0.0383(14) 0.0589(18) 0.092(3) 0.0168(18) 0.0073(15) 0.0008(13)
N1 0.0238(13) 0.0247(14) 0.0373(16) 0.0055(12) -0.0014(12) 0.0020(11)
N2 0.0241(12) 0.0297(14) 0.0396(15) 0.0016(12) -0.0002(13) 0.0030(12)
N3 0.0311(15) 0.0434(18) 0.061(2) 0.0019(17) 0.0073(15) 0.0137(14)
N4 0.0327(15) 0.0283(15) 0.0365(16) -0.0035(13) -0.0048(13) 0.0069(12)
N5 0.0341(15) 0.0305(14) 0.0360(15) 0.0067(12) -0.0060(13) 0.0012(12)
N6 0.068(2) 0.048(2) 0.0409(18) 0.0141(16) -0.0176(17) -0.0075(18)
N7 0.0284(14) 0.0252(14) 0.0349(14) 0.0014(12) -0.0022(12) -0.0010(11)
N8 0.0272(13) 0.0294(14) 0.0406(16) -0.0060(12) -0.0069(13) 0.0018(12)
N9 0.0294(15) 0.0383(18) 0.062(2) -0.0141(16) -0.0077(15) -0.0008(14)
C1 0.0352(19) 0.044(2) 0.053(2) 0.0023(18) -0.0158(18) 0.0051(17)
C2 0.0257(16) 0.0317(18) 0.039(2) 0.0005(15) -0.0074(15) 0.0050(13)
C3 0.0199(15) 0.0335(18) 0.053(2) 0.0007(16) -0.0048(15) 0.0012(13)
C4 0.0301(16) 0.0261(17) 0.042(2) 0.0018(15) -0.0017(15) -0.0021(14)
C5 0.0345(17) 0.0267(17) 0.0395(19) -0.0005(15) 0.0035(16) 0.0021(15)
C6 0.045(2) 0.0295(18) 0.055(2) -0.0008(17) 0.0040(19) 0.0075(16)
C7 0.0266(17) 0.038(2) 0.054(2) 0.0047(18) 0.0038(17) 0.0061(15)
C8 0.0300(16) 0.0358(19) 0.046(2) -0.0024(17) -0.0029(16) 0.0122(14)
C9 0.038(2) 0.046(2) 0.036(2) -0.0061(17) 0.0029(17) 0.0064(17)
C10 0.0436(18) 0.042(2) 0.0305(17) 0.0013(17) -0.0012(15) 0.0012(18)
C11 0.071(3) 0.059(3) 0.038(2) 0.001(2) -0.005(2) -0.008(2)
C12 0.046(2) 0.038(2) 0.044(2) 0.0097(17) -0.0123(18) 0.0010(17)
C13 0.0322(17) 0.0348(19) 0.0362(18) 0.0047(16) -0.0094(15) 0.0002(14)
C14 0.0382(17) 0.0303(18) 0.0388(19) 0.0038(15) -0.0022(17) -0.0036(15)
C15 0.0327(18) 0.0284(17) 0.0408(19) 0.0003(15) -0.0028(15) -0.0021(14)
C16 0.0346(18) 0.036(2) 0.054(2) -0.0046(18) -0.0022(18) -0.0027(16)
C17 0.0340(18) 0.037(2) 0.046(2) -0.0070(17) -0.0092(16) 0.0060(15)

loop_
_atom_type_symbol
_atom_type_description
_atom_type_scat_dispersion_real
_atom_type_scat_dispersion_imag
_atom_type_scat_source
C C 0.0033 0.0016 'International Tables Vol C Tables 4.2.6.8 and 6.1.1.4'
H H 0.0000 0.0000 'International Tables Vol C Tables 4.2.6.8 and 6.1.1.4'
Cl Cl 0.1484 0.1585 'International Tables Vol C Tables 4.2.6.8 and 6.1.1.4'
Fe Fe 0.3463 0.8444 'International Tables Vol C Tables 4.2.6.8 and 6.1.1.4'
N N 0.0061 0.0033 'International Tables Vol C Tables 4.2.6.8 and 6.1.1.4'
O O 0.0106 0.0060 'International Tables Vol C Tables 4.2.6.8 and 6.1.1.4'

loop_
_geom_angle_atom_site_label_1
_geom_angle_atom_site_label_2
_geom_angle_atom_site_label_3
_geom_angle
N7 Fe1 N1 86.84(11)
N7 Fe1 N4 87.41(12)
N1 Fe1 N4 86.47(12)
N7 Fe1 N5 165.70(11)
N1 Fe1 N5 100.73(12)
N4 Fe1 N5 81.03(13)
N7 Fe1 N2 102.60(12)
N1 Fe1 N2 80.93(11)
N4 Fe1 N2 163.36(12)
N5 Fe1 N2 90.64(12)
N7 Fe1 N8 80.73(11)
N1 Fe1 N8 164.52(12)
N4 Fe1 N8 102.05(12)
N5 Fe1 N8 93.42(12)
N2 Fe1 N8 92.75(12)
O2 Cl1 O1 111.1(2)
O2 Cl1 O4 108.1(2)
O1 Cl1 O4 109.1(2)
O2 Cl1 O3 110.0(2)
O1 Cl1 O3 108.9(2)
O4 Cl1 O3 109.6(2)
C4 N1 C3 120.5(3)
C4 N1 Fe1 117.6(2)
C3 N1 Fe1 120.2(2)
C7 N2 C5 105.6(3)
C7 N2 Fe1 141.3(3)
C5 N2 Fe1 112.3(2)
C7 N3 C6 109.1(3)
C7 N3 H3 125.5
C6 N3 H3 125.5
C9 N4 C8 120.2(3)
C9 N4 Fe1 116.8(3)
C8 N4 Fe1 120.3(2)
C12 N5 C10 106.5(3)
C12 N5 Fe1 141.3(3)
C10 N5 Fe1 112.2(2)
C11 N6 C12 108.5(3)
C11 N6 H6 125.7
C12 N6 H6 125.7
C14 N7 C13 119.8(3)
C14 N7 Fe1 117.6(2)
C13 N7 Fe1 120.5(2)
C17 N8 C15 105.6(3)
C17 N8 Fe1 141.7(3)
C15 N8 Fe1 112.3(2)
C17 N9 C16 109.2(3)
C17 N9 H9 125.4
C16 N9 H9 125.4
C2 C1 H1A 109.5
C2 C1 H1B 109.5
H1A C1 H1B 109.5
C2 C1 H1C 109.5
H1A C1 H1C 109.5
H1B C1 H1C 109.5
C8 C2 C13 110.2(3)
C8 C2 C1 108.9(3)
C13 C2 C1 109.1(3)
C8 C2 C3 109.9(3)
C13 C2 C3 109.7(3)
C1 C2 C3 109.1(3)
N1 C3 C2 109.1(3)
N1 C3 H3A 109.9
C2 C3 H3A 109.9
N1 C3 H3B 109.9
C2 C3 H3B 109.9
H3A C3 H3B 108.3
N1 C4 C5 114.5(3)
N1 C4 H4 122.8
C5 C4 H4 122.8
C6 C5 N2 109.5(3)
C6 C5 C4 136.4(4)
N2 C5 C4 114.1(3)
C5 C6 N3 105.3(3)
C5 C6 H6A 127.4
N3 C6 H6A 127.4
N2 C7 N3 110.5(3)
N2 C7 H7 124.8
N3 C7 H7 124.8
N4 C8 C2 109.0(3)
N4 C8 H8A 109.9
C2 C8 H8A 109.9
N4 C8 H8B 109.9
C2 C8 H8B 109.9
H8A C8 H8B 108.3
N4 C9 C10 115.0(3)
N4 C9 H9A 122.5
C10 C9 H9A 122.5
C11 C10 N5 108.2(3)
C11 C10 C9 137.1(4)
N5 C10 C9 114.6(3)
N6 C11 C10 106.7(4)
N6 C11 H11 126.6
C10 C11 H11 126.6
N5 C12 N6 110.0(4)
N5 C12 H12 125.0
N6 C12 H12 125.0
N7 C13 C2 109.2(3)
N7 C13 H13A 109.8
C2 C13 H13A 109.8
N7 C13 H13B 109.8
C2 C13 H13B 109.8
H13A C13 H13B 108.3
N7 C14 C15 114.9(3)
N7 C14 H14 122.5
C15 C14 H14 122.5
C16 C15 N8 109.7(3)
C16 C15 C14 136.2(4)
N8 C15 C14 114.0(3)
C15 C16 N9 105.2(3)
C15 C16 H16 127.4
N9 C16 H16 127.4
N8 C17 N9 110.3(3)
N8 C17 H17 124.8
N9 C17 H17 124.8

loop_
_geom_bond_atom_site_label_1
_geom_bond_atom_site_label_2
_geom_bond_distance
Fe1 N7 1.935(3)
Fe1 N1 1.941(3)
Fe1 N4 1.951(3)
Fe1 N5 1.974(3)
Fe1 N2 1.979(3)
Fe1 N8 1.990(3)
Cl1 O2 1.415(3)
Cl1 O1 1.436(3)
Cl1 O4 1.438(3)
Cl1 O3 1.445(3)
N1 C4 1.296(4)
N1 C3 1.476(4)
N2 C7 1.327(4)
N2 C5 1.396(4)
N3 C7 1.344(5)
N3 C6 1.369(5)
N3 H3 0.8800
N4 C9 1.285(5)
N4 C8 1.460(4)
N5 C12 1.315(4)
N5 C10 1.387(5)
N6 C11 1.344(6)
N6 C12 1.349(5)
N6 H6 0.8800
N7 C14 1.299(4)
N7 C13 1.474(4)
N8 C17 1.327(4)
N8 C15 1.391(4)
N9 C17 1.344(5)
N9 C16 1.367(5)
N9 H9 0.8800
C1 C2 1.546(5)
C1 H1A 0.9800
C1 H1B 0.9800
C1 H1C 0.9800
C2 C8 1.539(5)
C2 C13 1.542(5)
C2 C3 1.546(5)
C3 H3A 0.9900
C3 H3B 0.9900
C4 C5 1.429(5)
C4 H4 0.9500
C5 C6 1.367(5)
C6 H6A 0.9500
C7 H7 0.9500
C8 H8A 0.9900
C8 H8B 0.9900
C9 C10 1.424(5)
C9 H9A 0.9500
C10 C11 1.362(6)
C11 H11 0.9500
C12 H12 0.9500
C13 H13A 0.9900
C13 H13B 0.9900
C14 C15 1.422(5)
C14 H14 0.9500
C15 C16 1.365(5)
C16 H16 0.9500
C17 H17 0.9500

loop_
_geom_hbond_atom_site_label_D
_geom_hbond_atom_site_label_H
_geom_hbond_atom_site_label_A
_geom_hbond_distance_DH
_geom_hbond_distance_HA
_geom_hbond_distance_DA
_geom_hbond_angle_DHA
_geom_hbond_site_symmetry_A
N3 H3 Cl2 0.880 2.249 3.110(3) 165.8 4_556
N6 H6 Cl2 0.880 2.306 3.115(4) 152.8 3_566
N9 H9 Cl2 0.880 2.424 3.195(4) 146.5 .

loop_
_geom_torsion_atom_site_label_1
_geom_torsion_atom_site_label_2
_geom_torsion_atom_site_label_3
_geom_torsion_atom_site_label_4
_geom_torsion
C4 N1 C3 C2 132.5(3)
Fe1 N1 C3 C2 -32.0(4)
C8 C2 C3 N1 78.3(4)
C13 C2 C3 N1 -43.0(4)
C1 C2 C3 N1 -162.4(3)
C3 N1 C4 C5 -170.3(3)
Fe1 N1 C4 C5 -5.5(4)
C7 N2 C5 C6 1.8(4)
Fe1 N2 C5 C6 173.8(2)
C7 N2 C5 C4 179.7(3)
Fe1 N2 C5 C4 -8.3(4)
N1 C4 C5 C6 -173.8(4)
N1 C4 C5 N2 9.0(5)
N2 C5 C6 N3 -1.6(4)
C4 C5 C6 N3 -178.9(4)
C7 N3 C6 C5 0.9(4)
C5 N2 C7 N3 -1.2(4)
Fe1 N2 C7 N3 -169.3(3)
C6 N3 C7 N2 0.2(5)
C9 N4 C8 C2 127.4(4)
Fe1 N4 C8 C2 -33.5(4)
C13 C2 C8 N4 79.0(3)
C1 C2 C8 N4 -161.5(3)
C3 C2 C8 N4 -42.0(4)
C8 N4 C9 C10 -168.0(3)
Fe1 N4 C9 C10 -6.5(4)
C12 N5 C10 C11 1.0(4)
Fe1 N5 C10 C11 178.7(3)
C12 N5 C10 C9 178.0(3)
Fe1 N5 C10 C9 -4.3(4)
N4 C9 C10 C11 -177.1(5)
N4 C9 C10 N5 7.1(5)
C12 N6 C11 C10 0.5(5)
N5 C10 C11 N6 -0.9(5)
C9 C10 C11 N6 -177.0(4)
C10 N5 C12 N6 -0.7(4)
Fe1 N5 C12 N6 -177.3(3)
C11 N6 C12 N5 0.1(4)
C14 N7 C13 C2 131.6(3)
Fe1 N7 C13 C2 -31.4(4)
C8 C2 C13 N7 -43.1(4)
C1 C2 C13 N7 -162.5(3)
C3 C2 C13 N7 78.0(4)
C13 N7 C14 C15 -167.5(3)
Fe1 N7 C14 C15 -4.0(4)
C17 N8 C15 C16 0.8(4)
Fe1 N8 C15 C16 175.3(2)
C17 N8 C15 C14 178.0(3)
Fe1 N8 C15 C14 -7.6(4)
N7 C14 C15 C16 -176.2(4)
N7 C14 C15 N8 7.7(4)
N8 C15 C16 N9 -0.8(4)
C14 C15 C16 N9 -177.0(4)
C17 N9 C16 C15 0.4(4)
C15 N8 C17 N9 -0.5(4)
Fe1 N8 C17 N9 -172.2(3)
C16 N9 C17 N8 0.1(4)
